data_4069242
loop_
_publ_author_name
'Morris, David J.'
'Clarkson, Guy J.'
'Wills, Martin'

_publ_section_title
;
 Insights into Hydrogen Generation from Formic Acid Using Ruthenium
 Complexes
;
_journal_issue 14
_journal_name_full Organometallics
_journal_page_first 4133
_journal_paper_doi 10.1021/om900099u
_journal_volume 28
_journal_year 2009
_chemical_formula_sum 'C48.5 H35 O17 P2 Ru4'
_chemical_formula_weight 1355.98
_chemical_name_systematic
; 
 ? 
;
_space_group_IT_number 2
_symmetry_cell_setting triclinic
_symmetry_space_group_name_Hall '-P 1'
_symmetry_space_group_name_H-M 'P -1'
_atom_sites_solution_hydrogens geom
_atom_sites_solution_primary direct
_atom_sites_solution_secondary difmap
_audit_creation_method SHELXL-97
_cell_angle_alpha 85.820(5)
_cell_angle_beta 87.232(6)
_cell_angle_gamma 75.897(5)
_cell_formula_units_Z 1
_cell_length_a 9.5639(6)
_cell_length_b 11.4608(6)
_cell_length_c 12.9746(10)
_cell_measurement_reflns_used 7402
_cell_measurement_temperature 296(2)
_cell_measurement_theta_max 32.50
_cell_measurement_theta_min 2.65
_cell_volume 1374.93(16)
_computing_cell_refinement 'CrysAlis RED, Oxford Diffraction Ltd'
_computing_data_collection 'CrysAlis CCD, Oxford Diffraction Ltd'
_computing_data_reduction 'CrysAlis RED, Oxford Diffraction Ltd'
_computing_molecular_graphics 'SHELXTL (Sheldrick, 1997)'
_computing_publication_material 'SHELXTL (Sheldrick, 1997)'
_computing_structure_refinement 'SHELXL-97 (Sheldrick, 1997)'
_computing_structure_solution 'SHELXS-97 (Sheldrick, 1990)'
_diffrn_ambient_temperature 296(2)
_diffrn_detector_area_resol_mean 10.2833
_diffrn_measured_fraction_theta_full 0.997
_diffrn_measured_fraction_theta_max 0.909
_diffrn_measurement_device_type 'Oxford Diffraction Gemini R'
_diffrn_measurement_method '\f & \w scans'
_diffrn_radiation_monochromator graphite
_diffrn_radiation_source 'Enhance (Mo) X-ray Source'
_diffrn_radiation_type MoK\a
_diffrn_radiation_wavelength 0.71073
_diffrn_reflns_av_R_equivalents 0.0429
_diffrn_reflns_av_sigmaI/netI 0.0734
_diffrn_reflns_limit_h_max 13
_diffrn_reflns_limit_h_min -14
_diffrn_reflns_limit_k_max 17
_diffrn_reflns_limit_k_min -17
_diffrn_reflns_limit_l_max 17
_diffrn_reflns_limit_l_min -19
_diffrn_reflns_number 19496
_diffrn_reflns_theta_full 28.00
_diffrn_reflns_theta_max 32.55
_diffrn_reflns_theta_min 2.66
_diffrn_standards_decay_% nil
_exptl_absorpt_coefficient_mu 1.201
_exptl_absorpt_correction_T_max 1.00
_exptl_absorpt_correction_T_min 0.89
_exptl_absorpt_correction_type multi-scan
_exptl_absorpt_process_details 'ABSPACK(CrysAlis, Oxford Diffraction)'
_exptl_crystal_colour yellow
_exptl_crystal_density_diffrn 1.638
_exptl_crystal_density_method 'not measured'
_exptl_crystal_description block
_exptl_crystal_F_000 668
_exptl_crystal_size_max 0.40
_exptl_crystal_size_mid 0.25
_exptl_crystal_size_min 0.25
_refine_diff_density_max 1.517
_refine_diff_density_min -1.050
_refine_diff_density_rms 0.162
_refine_ls_extinction_method none
_refine_ls_goodness_of_fit_ref 1.030
_refine_ls_hydrogen_treatment constr
_refine_ls_matrix_type full
_refine_ls_number_parameters 341
_refine_ls_number_reflns 9094
_refine_ls_number_restraints 30
_refine_ls_restrained_S_all 1.041
_refine_ls_R_factor_all 0.0913
_refine_ls_R_factor_gt 0.0488
_refine_ls_shift/su_max 0.002
_refine_ls_shift/su_mean 0.000
_refine_ls_structure_factor_coef Fsqd
_refine_ls_weighting_details 'calc w=1/[\s^2^(Fo^2^)+(0.0870P)^2^+0.0000P] where P=(Fo^2^+2Fc^2^)/3'
_refine_ls_weighting_scheme calc
_refine_ls_wR_factor_gt 0.1420
_refine_ls_wR_factor_ref 0.1648
_reflns_number_gt 5401
_reflns_number_total 9094
_reflns_threshold_expression >2sigma(I)
_cod_data_source_file om900099u_si_003.cif
_cod_data_source_block dm5
_cod_depositor_comments
;
The following automatic conversions were performed:

'_symmetry_cell_setting' value 'Triclinic' changed to 'triclinic'
according to /home/saulius/struct/CIF-dictionaries/cif_core.dic
dictionary named 'cif_core.dic' version 2.4.2 from 2011-04-26.

Automatic conversion script
Id: cif_fix_values 1715 2011-07-08 13:25:40Z adriana 
;
_cod_original_cell_volume 1374.93(15)
_cod_original_sg_symbol_H-M P-1
_cod_original_formula_sum 'C48.50 H35 O17 P2 Ru4'
_cod_database_code 4069242

loop_
_symmetry_equiv_pos_as_xyz
'x, y, z'
'-x, -y, -z'

loop_
_atom_site_label
_atom_site_type_symbol
_atom_site_fract_x
_atom_site_fract_y
_atom_site_fract_z
_atom_site_U_iso_or_equiv
_atom_site_adp_type
_atom_site_occupancy
_atom_site_symmetry_multiplicity
_atom_site_calc_flag
_atom_site_refinement_flags
_atom_site_disorder_assembly
_atom_site_disorder_group
Ru1 Ru 0.65778(3) 1.03098(3) 0.43694(3) 0.03780(12) Uani 1 1 d . . .
Ru2 Ru 0.80038(3) 0.89357(3) 0.28880(3) 0.03606(11) Uani 1 1 d . A .
C1 C 0.7981(5) 1.1137(4) 0.4439(4) 0.0472(11) Uani 1 1 d . . .
O1 O 0.8860(4) 1.1663(4) 0.4436(4) 0.0757(13) Uani 1 1 d . . .
C2 C 0.5641(5) 1.1530(4) 0.3497(4) 0.0424(10) Uani 1 1 d . . .
O2 O 0.5048(5) 1.2306(4) 0.2922(4) 0.0785(13) Uani 1 1 d . . .
C3 C 0.9783(5) 0.9235(5) 0.3117(4) 0.0488(12) Uani 1 1 d . . .
O3 O 1.0877(4) 0.9400(4) 0.3286(3) 0.0729(12) Uani 1 1 d . . .
C4 C 0.7706(5) 1.0183(4) 0.1888(4) 0.0433(10) Uani 1 1 d . . .
O4 O 0.7559(5) 1.0968(4) 0.1266(3) 0.0689(11) Uani 1 1 d . . .
O5 O 0.5016(3) 0.9271(3) 0.4227(3) 0.0461(8) Uani 1 1 d . . .
C6 C 0.5004(5) 0.8671(4) 0.3470(4) 0.0456(11) Uani 1 1 d . . .
H6A H 0.4237 0.8311 0.3433 0.055 Uiso 1 1 calc R . .
O7 O 0.5940(3) 0.8511(3) 0.2752(3) 0.0488(8) Uani 1 1 d . . .
O8 O 0.7536(4) 0.8848(3) 0.5389(3) 0.0483(8) Uani 1 1 d . . .
C9 C 0.8109(6) 0.7847(5) 0.5058(5) 0.0540(13) Uani 1 1 d . . .
H9A H 0.8402 0.7219 0.5555 0.065 Uiso 1 1 calc R . .
O10 O 0.8334(4) 0.7587(3) 0.4150(3) 0.0537(9) Uani 1 1 d . . .
P1 P 0.89431(12) 0.74589(11) 0.16196(10) 0.0398(3) Uani 1 1 d . . .
C11 C 0.8256(14) 0.6103(9) 0.1699(10) 0.045(2) Uani 0.607(15) 1 d P A 1
C12 C 0.8074(17) 0.5557(8) 0.2669(9) 0.072(4) Uani 0.607(15) 1 d P A 1
H12A H 0.8223 0.5921 0.3258 0.086 Uiso 0.607(15) 1 calc PR A 1
C13 C 0.7669(16) 0.4460(10) 0.2763(11) 0.083(4) Uani 0.607(15) 1 d PU A 1
H13A H 0.7602 0.4079 0.3415 0.100 Uiso 0.607(15) 1 calc PR A 1
C14 C 0.7379(13) 0.3958(9) 0.1943(10) 0.068(3) Uani 0.607(15) 1 d PU A 1
H14A H 0.7041 0.3261 0.2024 0.081 Uiso 0.607(15) 1 calc PR A 1
C15 C 0.7581(12) 0.4473(9) 0.0946(13) 0.070(3) Uani 0.607(15) 1 d PU A 1
H15A H 0.7404 0.4124 0.0356 0.084 Uiso 0.607(15) 1 calc PR A 1
C16 C 0.8054(12) 0.5521(10) 0.0887(13) 0.058(3) Uani 0.607(15) 1 d P A 1
H16A H 0.8246 0.5846 0.0233 0.070 Uiso 0.607(15) 1 calc PR A 1
C11A C 0.8552(15) 0.5958(9) 0.1911(11) 0.038(5) Uiso 0.393(15) 1 d PG A 2
C12A C 0.8881(14) 0.5361(9) 0.2873(9) 0.057(4) Uiso 0.393(15) 1 d PG A 2
H12B H 0.9299 0.5712 0.3363 0.068 Uiso 0.393(15) 1 calc PR A 2
C13A C 0.8585(14) 0.4241(9) 0.3103(8) 0.061(4) Uiso 0.393(15) 1 d PG A 2
H13B H 0.8804 0.3841 0.3746 0.073 Uiso 0.393(15) 1 calc PR A 2
C14A C 0.7960(13) 0.3717(9) 0.2371(10) 0.059(4) Uiso 0.393(15) 1 d PG A 2
H14B H 0.7762 0.2967 0.2525 0.071 Uiso 0.393(15) 1 calc PR A 2
C15A C 0.7631(14) 0.4313(12) 0.1409(10) 0.064(5) Uiso 0.393(15) 1 d PG A 2
H15B H 0.7213 0.3963 0.0920 0.076 Uiso 0.393(15) 1 calc PR A 2
C16A C 0.7927(16) 0.5434(13) 0.1179(9) 0.066(9) Uiso 0.393(15) 1 d PG A 2
H16B H 0.7707 0.5833 0.0536 0.080 Uiso 0.393(15) 1 calc PR A 2
C17 C 1.0904(5) 0.6999(5) 0.1499(4) 0.0535(13) Uani 1 1 d . A .
C18 C 1.1667(7) 0.5812(6) 0.1640(7) 0.091(2) Uani 1 1 d . . .
H18A H 1.1183 0.5205 0.1793 0.110 Uiso 1 1 calc R A .
C19 C 1.3228(10) 0.5520(9) 0.1547(8) 0.118(3) Uani 1 1 d U A .
H19A H 1.3761 0.4725 0.1623 0.142 Uiso 1 1 calc R . .
C20 C 1.3901(8) 0.6444(9) 0.1345(8) 0.111(3) Uani 1 1 d U . .
H20A H 1.4903 0.6269 0.1320 0.133 Uiso 1 1 calc R A .
C21 C 1.3145(7) 0.7614(8) 0.1180(6) 0.092(2) Uani 1 1 d . A .
H21A H 1.3634 0.8215 0.1017 0.110 Uiso 1 1 calc R . .
C22 C 1.1651(5) 0.7907(6) 0.1254(5) 0.0612(14) Uani 1 1 d . . .
H22A H 1.1141 0.8705 0.1141 0.073 Uiso 1 1 calc R A .
C23 C 0.8371(4) 0.7999(4) 0.0317(4) 0.0420(10) Uani 1 1 d . A .
C24 C 0.6905(5) 0.8470(5) 0.0149(5) 0.0651(16) Uani 1 1 d . . .
H24A H 0.6251 0.8543 0.0708 0.078 Uiso 1 1 calc R A .
C25 C 0.6418(6) 0.8825(7) -0.0821(6) 0.0776(19) Uani 1 1 d . A .
H25A H 0.5435 0.9123 -0.0918 0.093 Uiso 1 1 calc R . .
C26 C 0.7344(8) 0.8748(7) -0.1639(6) 0.0808(19) Uani 1 1 d . . .
H26A H 0.7005 0.9003 -0.2298 0.097 Uiso 1 1 calc R A .
C27 C 0.8776(7) 0.8298(7) -0.1501(5) 0.0798(19) Uani 1 1 d . A .
H27A H 0.9414 0.8240 -0.2069 0.096 Uiso 1 1 calc R . .
C28 C 0.9293(5) 0.7928(6) -0.0532(5) 0.0637(16) Uani 1 1 d . . .
H28A H 1.0279 0.7626 -0.0450 0.076 Uiso 1 1 calc R A .
O01 O 0.418(3) 0.549(2) 0.463(2) 0.115(9) Uiso 0.25 1 d P B -1
C02 C 0.540(3) 0.502(4) 0.506(4) 0.095(11) Uiso 0.25 1 d P B -1
H02A H 0.5511 0.4196 0.5046 0.113 Uiso 0.25 1 calc PR B -1
O03 O 0.663(3) 0.513(2) 0.554(2) 0.112(7) Uiso 0.25 1 d P B -1

loop_
_atom_site_aniso_label
_atom_site_aniso_U_11
_atom_site_aniso_U_22
_atom_site_aniso_U_33
_atom_site_aniso_U_23
_atom_site_aniso_U_13
_atom_site_aniso_U_12
Ru1 0.03829(18) 0.0420(2) 0.0373(2) -0.00833(15) 0.00753(14) -0.01786(15)
Ru2 0.03452(17) 0.0411(2) 0.0346(2) -0.00459(15) 0.00612(13) -0.01360(14)
C1 0.053(3) 0.052(3) 0.041(3) -0.005(2) -0.002(2) -0.022(2)
O1 0.069(2) 0.077(3) 0.098(4) -0.005(2) -0.003(2) -0.049(2)
C2 0.050(2) 0.053(3) 0.030(2) -0.023(2) 0.0034(19) -0.020(2)
O2 0.077(3) 0.066(2) 0.090(4) 0.008(2) -0.016(2) -0.014(2)
C3 0.047(2) 0.059(3) 0.045(3) -0.004(2) 0.003(2) -0.021(2)
O3 0.053(2) 0.111(3) 0.067(3) -0.012(3) -0.0036(19) -0.042(2)
C4 0.047(2) 0.052(3) 0.035(3) -0.010(2) 0.0041(19) -0.018(2)
O4 0.088(3) 0.063(2) 0.055(3) 0.010(2) -0.002(2) -0.022(2)
O5 0.0455(16) 0.0578(19) 0.044(2) -0.0191(16) 0.0155(14) -0.0284(15)
C6 0.042(2) 0.057(3) 0.046(3) -0.017(2) 0.010(2) -0.026(2)
O7 0.0442(16) 0.063(2) 0.048(2) -0.0215(17) 0.0109(14) -0.0269(15)
O8 0.064(2) 0.058(2) 0.0280(18) -0.0104(15) 0.0002(15) -0.0237(17)
C9 0.067(3) 0.050(3) 0.046(3) 0.004(2) 0.005(2) -0.019(2)
O10 0.071(2) 0.0433(18) 0.047(2) 0.0002(16) 0.0022(18) -0.0144(16)
P1 0.0363(5) 0.0436(6) 0.0389(7) -0.0063(5) 0.0080(4) -0.0094(5)
C11 0.047(5) 0.040(4) 0.045(6) -0.009(4) 0.012(5) -0.007(4)
C12 0.122(12) 0.047(5) 0.052(6) -0.011(4) 0.024(7) -0.035(6)
C13 0.113(7) 0.072(6) 0.073(6) -0.007(5) 0.024(5) -0.043(5)
C14 0.084(6) 0.048(4) 0.070(6) -0.008(4) 0.016(5) -0.018(4)
C15 0.084(6) 0.051(5) 0.079(7) -0.026(5) 0.007(5) -0.016(4)
C16 0.067(7) 0.051(6) 0.058(7) -0.010(5) 0.014(6) -0.019(5)
C17 0.037(2) 0.066(3) 0.049(3) 0.004(3) 0.002(2) 0.000(2)
C18 0.061(3) 0.077(4) 0.121(7) 0.014(4) -0.005(4) 0.007(3)
C19 0.091(4) 0.111(5) 0.131(6) 0.009(4) -0.006(4) 0.012(4)
C20 0.068(4) 0.126(5) 0.127(5) -0.002(4) -0.001(4) -0.004(4)
C21 0.052(3) 0.136(7) 0.092(6) -0.013(5) 0.011(3) -0.032(4)
C22 0.045(3) 0.082(4) 0.059(4) -0.009(3) 0.004(2) -0.020(3)
C23 0.038(2) 0.049(2) 0.041(3) -0.014(2) 0.0006(18) -0.0111(19)
C24 0.039(2) 0.085(4) 0.067(4) -0.022(3) -0.001(2) -0.003(3)
C25 0.050(3) 0.110(5) 0.068(5) -0.015(4) -0.020(3) -0.004(3)
C26 0.084(4) 0.104(5) 0.053(4) -0.004(4) -0.020(3) -0.017(4)
C27 0.076(4) 0.112(5) 0.049(4) 0.005(4) -0.001(3) -0.021(4)
C28 0.044(2) 0.091(4) 0.047(3) 0.003(3) 0.010(2) -0.002(3)

loop_
_atom_type_symbol
_atom_type_description
_atom_type_scat_dispersion_real
_atom_type_scat_dispersion_imag
_atom_type_scat_source
C C 0.0033 0.0016 'International Tables Vol C Tables 4.2.6.8 and 6.1.1.4'
H H 0.0000 0.0000 'International Tables Vol C Tables 4.2.6.8 and 6.1.1.4'
O O 0.0106 0.0060 'International Tables Vol C Tables 4.2.6.8 and 6.1.1.4'
P P 0.1023 0.0942 'International Tables Vol C Tables 4.2.6.8 and 6.1.1.4'
Ru Ru -1.2594 0.8363 'International Tables Vol C Tables 4.2.6.8 and 6.1.1.4'

loop_
_geom_angle_atom_site_label_1
_geom_angle_atom_site_label_2
_geom_angle_atom_site_label_3
_geom_angle
_geom_angle_site_symmetry_1
_geom_angle_site_symmetry_3
C2 Ru1 C1 87.8(2) . .
C2 Ru1 O8 176.07(16) . .
C1 Ru1 O8 96.04(18) . .
C2 Ru1 O5 92.89(17) . .
C1 Ru1 O5 176.62(18) . .
O8 Ru1 O5 83.30(13) . .
C2 Ru1 O5 96.81(17) . 2_676
C1 Ru1 O5 108.98(19) . 2_676
O8 Ru1 O5 81.23(13) . 2_676
O5 Ru1 O5 74.22(14) . 2_676
C2 Ru1 Ru2 95.86(14) . .
C1 Ru1 Ru2 93.48(17) . .
O8 Ru1 Ru2 84.69(9) . .
O5 Ru1 Ru2 83.16(9) . .
O5 Ru1 Ru2 154.53(8) 2_676 .
C4 Ru2 C3 88.7(2) . .
C4 Ru2 O10 175.25(18) . .
C3 Ru2 O10 89.63(19) . .
C4 Ru2 O7 95.84(17) . .
C3 Ru2 O7 175.10(18) . .
O10 Ru2 O7 85.69(14) . .
C4 Ru2 P1 92.00(16) . .
C3 Ru2 P1 94.68(17) . .
O10 Ru2 P1 92.56(11) . .
O7 Ru2 P1 86.96(9) . .
C4 Ru2 Ru1 93.81(15) . .
C3 Ru2 Ru1 95.18(17) . .
O10 Ru2 Ru1 81.91(10) . .
O7 Ru2 Ru1 82.76(9) . .
P1 Ru2 Ru1 168.66(3) . .
O1 C1 Ru1 177.0(5) . .
O2 C2 Ru1 178.9(5) . .
O3 C3 Ru2 178.0(5) . .
O4 C4 Ru2 178.0(4) . .
C6 O5 Ru1 122.6(3) . .
C6 O5 Ru1 131.4(3) . 2_676
Ru1 O5 Ru1 105.78(14) . 2_676
O5 C6 O7 125.4(4) . .
O5 C6 H6A 117.3 . .
O7 C6 H6A 117.3 . .
C6 O7 Ru2 121.5(3) . .
C9 O8 Ru1 120.6(3) . .
O10 C9 O8 127.8(5) . .
O10 C9 H9A 116.1 . .
O8 C9 H9A 116.1 . .
C9 O10 Ru2 122.1(3) . .
C23 P1 C17 104.4(2) . .
C23 P1 C11 97.3(5) . .
C17 P1 C11 108.0(4) . .
C23 P1 C11A 108.6(4) . .
C17 P1 C11A 99.4(5) . .
C11 P1 C11A 12.5(6) . .
C23 P1 Ru2 112.73(15) . .
C17 P1 Ru2 115.0(2) . .
C11 P1 Ru2 117.3(3) . .
C11A P1 Ru2 115.4(5) . .
C16 C11 C12 116.8(10) . .
C16 C11 P1 124.7(10) . .
C12 C11 P1 118.2(9) . .
C11 C12 C13 120.1(10) . .
C11 C12 H12A 119.9 . .
C13 C12 H12A 119.9 . .
C14 C13 C12 121.1(11) . .
C14 C13 H13A 119.5 . .
C12 C13 H13A 119.5 . .
C13 C14 C15 120.2(10) . .
C13 C14 H14A 119.9 . .
C15 C14 H14A 119.9 . .
C16 C15 C14 116.7(13) . .
C16 C15 H15A 121.7 . .
C14 C15 H15A 121.7 . .
C11 C16 C15 124.8(15) . .
C11 C16 H16A 117.6 . .
C15 C16 H16A 117.6 . .
C12A C11A C16A 120.0 . .
C12A C11A P1 119.5(7) . .
C16A C11A P1 120.5(7) . .
C13A C12A C11A 120.0 . .
C13A C12A H12B 120.0 . .
C11A C12A H12B 120.0 . .
C12A C13A C14A 120.0 . .
C12A C13A H13B 120.0 . .
C14A C13A H13B 120.0 . .
C13A C14A C15A 120.0 . .
C13A C14A H14B 120.0 . .
C15A C14A H14B 120.0 . .
C16A C15A C14A 120.0 . .
C16A C15A H15B 120.0 . .
C14A C15A H15B 120.0 . .
C15A C16A C11A 120.0 . .
C15A C16A H16B 120.0 . .
C11A C16A H16B 120.0 . .
C18 C17 C22 119.7(5) . .
C18 C17 P1 122.7(5) . .
C22 C17 P1 117.6(4) . .
C17 C18 C19 119.4(7) . .
C17 C18 H18A 120.3 . .
C19 C18 H18A 120.3 . .
C20 C19 C18 118.4(8) . .
C20 C19 H19A 120.8 . .
C18 C19 H19A 120.8 . .
C21 C20 C19 122.1(7) . .
C21 C20 H20A 119.0 . .
C19 C20 H20A 119.0 . .
C20 C21 C22 120.2(7) . .
C20 C21 H21A 119.9 . .
C22 C21 H21A 119.9 . .
C21 C22 C17 120.1(6) . .
C21 C22 H22A 119.9 . .
C17 C22 H22A 119.9 . .
C28 C23 C24 117.2(5) . .
C28 C23 P1 123.8(4) . .
C24 C23 P1 119.0(4) . .
C25 C24 C23 121.1(6) . .
C25 C24 H24A 119.5 . .
C23 C24 H24A 119.5 . .
C26 C25 C24 120.6(6) . .
C26 C25 H25A 119.7 . .
C24 C25 H25A 119.7 . .
C25 C26 C27 119.8(6) . .
C25 C26 H26A 120.1 . .
C27 C26 H26A 120.1 . .
C26 C27 C28 120.7(6) . .
C26 C27 H27A 119.6 . .
C28 C27 H27A 119.6 . .
C23 C28 C27 120.7(5) . .
C23 C28 H28A 119.7 . .
C27 C28 H28A 119.7 . .
O01 C02 O03 152(4) . .
O01 C02 H02A 104.0 . .
O03 C02 H02A 104.0 . .

loop_
_geom_bond_atom_site_label_1
_geom_bond_atom_site_label_2
_geom_bond_distance
_geom_bond_site_symmetry_2
Ru1 C2 1.815(5) .
Ru1 C1 1.831(5) .
Ru1 O8 2.108(3) .
Ru1 O5 2.147(3) .
Ru1 O5 2.318(3) 2_676
Ru1 Ru2 2.6788(5) .
Ru2 C4 1.837(5) .
Ru2 C3 1.857(5) .
Ru2 O10 2.148(3) .
Ru2 O7 2.163(3) .
Ru2 P1 2.4295(13) .
C1 O1 1.148(6) .
C2 O2 1.170(6) .
C3 O3 1.142(6) .
C4 O4 1.151(6) .
O5 C6 1.241(6) .
O5 Ru1 2.318(3) 2_676
C6 O7 1.252(5) .
C6 H6A 0.9300 .
O8 C9 1.242(6) .
C9 O10 1.232(6) .
C9 H9A 0.9300 .
P1 C23 1.820(5) .
P1 C17 1.823(5) .
P1 C11 1.823(9) .
P1 C11A 1.857(9) .
C11 C16 1.333(15) .
C11 C12 1.387(14) .
C12 C13 1.399(13) .
C12 H12A 0.9300 .
C13 C14 1.316(16) .
C13 H13A 0.9300 .
C14 C15 1.407(18) .
C14 H14A 0.9300 .
C15 C16 1.378(14) .
C15 H15A 0.9300 .
C16 H16A 0.9300 .
C11A C12A 1.3900 .
C11A C16A 1.3900 .
C12A C13A 1.3900 .
C12A H12B 0.9300 .
C13A C14A 1.3900 .
C13A H13B 0.9300 .
C14A C15A 1.3900 .
C14A H14B 0.9300 .
C15A C16A 1.3900 .
C15A H15B 0.9300 .
C16A H16B 0.9300 .
C17 C18 1.382(8) .
C17 C22 1.410(8) .
C18 C19 1.450(11) .
C18 H18A 0.9300 .
C19 C20 1.371(12) .
C19 H19A 0.9300 .
C20 C21 1.366(11) .
C20 H20A 0.9300 .
C21 C22 1.386(8) .
C21 H21A 0.9300 .
C22 H22A 0.9300 .
C23 C28 1.371(7) .
C23 C24 1.395(6) .
C24 C25 1.362(9) .
C24 H24A 0.9300 .
C25 C26 1.343(10) .
C25 H25A 0.9300 .
C26 C27 1.356(9) .
C26 H26A 0.9300 .
C27 C28 1.374(8) .
C27 H27A 0.9300 .
C28 H28A 0.9300 .
O01 C02 1.29(4) .
C02 O03 1.39(4) .
C02 H02A 0.9300 .
